data_2310357
loop_
_publ_author_name
'Brown, B.E.'

_publ_section_title
;
 The crystal structures of Nb Te2 and Ta Te2
;
_journal_name_full 'Acta Crystallographica (1,1948-23,1967)'
_journal_page_first 264
_journal_page_last 267
_journal_volume 20
_journal_year 1966
_chemical_formula_sum 'Nb Te2'
_space_group_IT_number 12
_symmetry_space_group_name_Hall '-C 2y'
_symmetry_space_group_name_H-M 'C 1 2/m 1'
_cell_angle_alpha 90
_cell_angle_beta 134.58
_cell_angle_gamma 90
_cell_formula_units_Z 6
_cell_length_a 19.39
_cell_length_b 3.642
_cell_length_c 9.375
_cell_volume 471.557
_citation_journal_id_ASTM ACCRA9
_cod_data_source_file Brown_ACCRA9_1966_1116.cif
_cod_data_source_block Nb1Te2
_cod_original_cell_volume 471.5571
_cod_original_formula_sum 'Nb1 Te2'
_cod_database_code 2310357

loop_
_symmetry_equiv_pos_as_xyz
x,y,z
-x,y,-z
-x,-y,-z
x,-y,z
x+1/2,y+1/2,z
-x+1/2,y+1/2,-z
-x+1/2,-y+1/2,-z
x+1/2,-y+1/2,z

loop_
_atom_site_label
_atom_site_type_symbol
_atom_site_fract_x
_atom_site_fract_y
_atom_site_fract_z
_atom_site_occupancy
_atom_site_U_iso_or_equiv
Te2 Te-2 0.297 0 0.2148 1 0.0
Te3 Te-2 0.4961 0.5 0.302 1 0.0
Te1 Te-2 0.1497 0.5 0.2898 1 0.0
Nb2 Nb+4 0.1397 0.5 -0.0118 1 0.0
Nb1 Nb+4 0 0 0 1 0.0
